data_2230833
loop_
_publ_author_name
'Wang, Chubei'
'Peng, Hao'
'He, Hongwu'

_publ_section_title
;
 (<i>S</i>)-2-[1-(4-Bromophenyl)-1-hydroxyethyl]-5,5-dimethyl-1,3,2-dioxaphosphinane
 2-oxide
;
_journal_coeditor_code QK2003
_journal_issue 7
_journal_name_full 'Acta Crystallographica Section E'
_journal_page_first o1739
_journal_paper_doi 10.1107/S1600536811020587
_journal_volume 67
_journal_year 2011
_chemical_formula_iupac 'C13 H18 Br O4 P'
_chemical_formula_moiety 'C13 H18 Br O4 P'
_chemical_formula_sum 'C13 H18 Br O4 P'
_chemical_formula_weight 349.15
_chemical_name_systematic
;
(<i>S</i>)-2-[1-(4-Bromophenyl)-1-hydroxyethyl]-5,5-dimethyl-1,3,2-
dioxaphosphinane 2-oxide
;
_space_group_IT_number 19
_symmetry_cell_setting orthorhombic
_symmetry_space_group_name_Hall 'P 2ac 2ab'
_symmetry_space_group_name_H-M 'P 21 21 21'
_atom_sites_solution_hydrogens geom
_atom_sites_solution_primary direct
_atom_sites_solution_secondary difmap
_cell_angle_alpha 90.00
_cell_angle_beta 90.00
_cell_angle_gamma 90.00
_cell_formula_units_Z 4
_cell_length_a 11.0662(17)
_cell_length_b 11.3149(18)
_cell_length_c 11.9609(19)
_cell_measurement_reflns_used 3882
_cell_measurement_temperature 298(2)
_cell_measurement_theta_max 26.69
_cell_measurement_theta_min 2.48
_cell_volume 1497.7(4)
_computing_cell_refinement 'SAINT-Plus (Bruker, 2001)'
_computing_data_collection 'SMART (Bruker, 2001)'
_computing_data_reduction 'SAINT-Plus (Bruker, 2001)'
_computing_molecular_graphics 'PLATON (Spek, 2009)'
_computing_publication_material
;
PLATON (Spek, 2009) and SHELXL97 (Sheldrick, 2008)
;
_computing_structure_refinement 'SHELXL97 (Sheldrick, 2008)'
_computing_structure_solution 'SHELXS97 (Sheldrick, 2008)'
_diffrn_ambient_temperature 298(2)
_diffrn_measured_fraction_theta_full 0.993
_diffrn_measured_fraction_theta_max 0.993
_diffrn_measurement_device_type 'Bruker SMART APEX CCD area-detector'
_diffrn_measurement_method '\f and \w'
_diffrn_radiation_monochromator graphite
_diffrn_radiation_source 'fine-focus sealed tube'
_diffrn_radiation_type MoK\a
_diffrn_radiation_wavelength 0.71073
_diffrn_reflns_av_R_equivalents 0.1140
_diffrn_reflns_av_sigmaI/netI 0.0898
_diffrn_reflns_limit_h_max 14
_diffrn_reflns_limit_h_min -14
_diffrn_reflns_limit_k_max 14
_diffrn_reflns_limit_k_min -14
_diffrn_reflns_limit_l_max 12
_diffrn_reflns_limit_l_min -15
_diffrn_reflns_number 10072
_diffrn_reflns_theta_full 28.26
_diffrn_reflns_theta_max 28.26
_diffrn_reflns_theta_min 2.48
_exptl_absorpt_coefficient_mu 2.858
_exptl_absorpt_correction_type none
_exptl_crystal_colour colourless
_exptl_crystal_density_diffrn 1.549
_exptl_crystal_density_method 'not measured'
_exptl_crystal_description block
_exptl_crystal_F_000 712
_exptl_crystal_size_max 0.20
_exptl_crystal_size_mid 0.12
_exptl_crystal_size_min 0.10
_refine_diff_density_max 0.464
_refine_diff_density_min -0.453
_refine_ls_abs_structure_details 'Flack (1983), with 1517 Friedel pairs'
_refine_ls_abs_structure_Flack -0.011(10)
_refine_ls_extinction_method none
_refine_ls_goodness_of_fit_ref 0.927
_refine_ls_hydrogen_treatment constr
_refine_ls_matrix_type full
_refine_ls_number_parameters 176
_refine_ls_number_reflns 3627
_refine_ls_number_restraints 0
_refine_ls_restrained_S_all 0.927
_refine_ls_R_factor_all 0.0600
_refine_ls_R_factor_gt 0.0451
_refine_ls_shift/su_max 0.001
_refine_ls_shift/su_mean 0.000
_refine_ls_structure_factor_coef Fsqd
_refine_ls_weighting_details 'calc w = 1/[\s^2^(Fo^2^)+(0.0423P)^2^+0.0000P] where P=(Fo^2^+2Fc^2^)/3'
_refine_ls_weighting_scheme calc
_refine_ls_wR_factor_gt 0.0994
_refine_ls_wR_factor_ref 0.1049
_reflns_number_gt 2691
_reflns_number_total 3627
_reflns_threshold_expression I>2\s(I)
_cod_data_source_file qk2003.cif
_cod_data_source_block I
_cod_original_sg_symbol_H-M 'P 21 21 21 '
_cod_database_code 2230833
_cod_database_fobs_code 2230833

loop_
_symmetry_equiv_pos_as_xyz
'x, y, z'
'-x+1/2, -y, z+1/2'
'-x, y+1/2, -z+1/2'
'x+1/2, -y+1/2, -z'

loop_
_atom_site_type_symbol
_atom_site_label
_atom_site_fract_x
_atom_site_fract_y
_atom_site_fract_z
_atom_site_U_iso_or_equiv
_atom_site_adp_type
_atom_site_calc_flag
_atom_site_refinement_flags
_atom_site_occupancy
_atom_site_symmetry_multiplicity
_atom_site_disorder_assembly
_atom_site_disorder_group
Br Br1 -0.07457(4) 0.16872(4) 0.69930(5) 0.0869(2) Uani d . 1 1 . .
C C1 0.0650(3) 0.2689(3) 0.7001(3) 0.0535(8) Uani d . 1 1 . .
C C2 0.0982(3) 0.3216(3) 0.7973(3) 0.0533(8) Uani d . 1 1 . .
H H2 0.0520 0.3113 0.8615 0.064 Uiso calc R 1 1 . .
C C3 0.2007(3) 0.3905(3) 0.8000(3) 0.0429(7) Uani d . 1 1 . .
H H3 0.2244 0.4250 0.8671 0.052 Uiso calc R 1 1 . .
C C4 0.2690(2) 0.4094(2) 0.7050(3) 0.0373(6) Uani d . 1 1 . .
C C5 0.2317(3) 0.3561(3) 0.6058(3) 0.0498(8) Uani d . 1 1 . .
H H5 0.2762 0.3679 0.5408 0.060 Uiso calc R 1 1 . .
C C6 0.1288(3) 0.2857(3) 0.6026(3) 0.0542(9) Uani d . 1 1 . .
H H6 0.1037 0.2507 0.5362 0.065 Uiso calc R 1 1 . .
C C7 0.3824(3) 0.4854(2) 0.7128(3) 0.0364(6) Uani d . 1 1 . .
C C8 0.4129(4) 0.5472(3) 0.6033(3) 0.0557(9) Uani d . 1 1 . .
H H8A 0.3464 0.5965 0.5813 0.084 Uiso calc R 1 1 . .
H H8B 0.4277 0.4892 0.5464 0.084 Uiso calc R 1 1 . .
H H8C 0.4838 0.5949 0.6133 0.084 Uiso calc R 1 1 . .
C C9 0.5250(3) 0.4228(4) 0.9724(3) 0.0608(10) Uani d . 1 1 . .
H H9A 0.5186 0.3769 1.0406 0.073 Uiso calc R 1 1 . .
H H9B 0.4712 0.4902 0.9791 0.073 Uiso calc R 1 1 . .
C C10 0.6530(3) 0.4663(4) 0.9596(3) 0.0598(10) Uani d . 1 1 . .
C C11 0.6616(3) 0.5380(3) 0.8524(3) 0.0544(9) Uani d . 1 1 . .
H H11A 0.6113 0.6079 0.8592 0.065 Uiso calc R 1 1 . .
H H11B 0.7444 0.5638 0.8419 0.065 Uiso calc R 1 1 . .
C C12 0.6801(5) 0.5486(6) 1.0566(4) 0.1081(19) Uani d . 1 1 . .
H H12A 0.6297 0.6174 1.0514 0.162 Uiso calc R 1 1 . .
H H12B 0.7635 0.5720 1.0540 0.162 Uiso calc R 1 1 . .
H H12C 0.6644 0.5085 1.1258 0.162 Uiso calc R 1 1 . .
C C13 0.7422(4) 0.3633(4) 0.9547(5) 0.0885(15) Uani d . 1 1 . .
H H13A 0.7281 0.3112 1.0167 0.133 Uiso calc R 1 1 . .
H H13B 0.8233 0.3932 0.9585 0.133 Uiso calc R 1 1 . .
H H13C 0.7314 0.3208 0.8860 0.133 Uiso calc R 1 1 . .
O O1 0.36447(19) 0.56809(16) 0.80211(19) 0.0426(5) Uani d . 1 1 . .
H H1 0.3995 0.6301 0.7874 0.064 Uiso calc R 1 1 . .
O O2 0.5245(2) 0.28766(19) 0.6800(2) 0.0596(6) Uani d . 1 1 . .
O O3 0.48668(19) 0.34977(18) 0.8773(2) 0.0497(5) Uani d . 1 1 . .
O O4 0.6236(2) 0.4709(2) 0.7554(2) 0.0520(6) Uani d . 1 1 . .
P P1 0.50921(6) 0.38934(6) 0.75398(7) 0.03831(18) Uani d . 1 1 . .

loop_
_atom_site_aniso_label
_atom_site_aniso_U_11
_atom_site_aniso_U_22
_atom_site_aniso_U_33
_atom_site_aniso_U_12
_atom_site_aniso_U_13
_atom_site_aniso_U_23
Br1 0.0855(3) 0.0813(3) 0.0938(3) -0.0491(2) -0.0168(3) 0.0076(2)
C1 0.0510(16) 0.0373(14) 0.072(2) -0.0124(14) -0.013(2) 0.0034(18)
C2 0.0555(18) 0.0470(16) 0.057(2) -0.0092(15) 0.0010(18) 0.0093(18)
C3 0.0469(15) 0.0378(14) 0.0441(16) -0.0061(13) -0.0027(15) -0.0018(16)
C4 0.0366(13) 0.0287(12) 0.0464(16) 0.0067(11) -0.0042(14) -0.0006(13)
C5 0.0528(17) 0.0502(19) 0.0464(18) 0.0022(17) -0.0007(15) -0.0032(16)
C6 0.0547(18) 0.0492(18) 0.059(2) -0.0037(18) -0.0127(18) -0.0109(17)
C7 0.0373(13) 0.0317(12) 0.0400(15) 0.0021(11) -0.0015(13) -0.0030(12)
C8 0.064(2) 0.0477(17) 0.055(2) -0.0051(19) 0.0061(18) 0.0061(16)
C9 0.0599(19) 0.077(2) 0.0454(19) 0.006(2) -0.0014(17) 0.0083(18)
C10 0.0461(17) 0.067(2) 0.067(2) 0.0070(18) -0.0158(18) -0.002(2)
C11 0.0437(16) 0.0476(19) 0.072(2) -0.0055(15) -0.0129(17) -0.0052(18)
C12 0.104(4) 0.146(5) 0.074(3) -0.010(4) -0.031(3) -0.029(4)
C13 0.063(2) 0.079(3) 0.124(4) 0.015(2) -0.022(3) 0.020(3)
O1 0.0476(11) 0.0263(9) 0.0540(13) -0.0040(8) 0.0070(11) -0.0088(10)
O2 0.0618(13) 0.0404(11) 0.0768(17) 0.0148(12) -0.0035(13) -0.0178(11)
O3 0.0441(10) 0.0430(11) 0.0619(13) -0.0006(11) -0.0005(11) 0.0105(10)
O4 0.0416(10) 0.0596(13) 0.0548(13) -0.0138(11) 0.0053(11) -0.0026(12)
P1 0.0339(3) 0.0299(3) 0.0511(4) 0.0027(3) 0.0014(3) -0.0047(3)

loop_
_atom_type_symbol
_atom_type_description
_atom_type_scat_dispersion_real
_atom_type_scat_dispersion_imag
_atom_type_scat_source
C C 0.0033 0.0016 'International Tables Vol C Tables 4.2.6.8 and 6.1.1.4'
H H 0.0000 0.0000 'International Tables Vol C Tables 4.2.6.8 and 6.1.1.4'
O O 0.0106 0.0060 'International Tables Vol C Tables 4.2.6.8 and 6.1.1.4'
P P 0.1023 0.0942 'International Tables Vol C Tables 4.2.6.8 and 6.1.1.4'
Br Br -0.2901 2.4595 'International Tables Vol C Tables 4.2.6.8 and 6.1.1.4'

loop_
_geom_angle_atom_site_label_1
_geom_angle_atom_site_label_2
_geom_angle_atom_site_label_3
_geom_angle_site_symmetry_1
_geom_angle_site_symmetry_3
_geom_angle
_geom_angle_publ_flag
C2 C1 C6 . . 121.7(3) ?
C2 C1 Br1 . . 118.9(3) ?
C6 C1 Br1 . . 119.4(3) ?
C1 C2 C3 . . 119.5(3) ?
C1 C2 H2 . . 120.3 ?
C3 C2 H2 . . 120.3 ?
C2 C3 C4 . . 121.3(3) ?
C2 C3 H3 . . 119.4 ?
C4 C3 H3 . . 119.4 ?
C3 C4 C5 . . 118.1(3) ?
C3 C4 C7 . . 119.2(3) ?
C5 C4 C7 . . 122.7(3) ?
C6 C5 C4 . . 120.9(3) ?
C6 C5 H5 . . 119.5 ?
C4 C5 H5 . . 119.5 ?
C1 C6 C5 . . 118.4(3) ?
C1 C6 H6 . . 120.8 ?
C5 C6 H6 . . 120.8 ?
O1 C7 C8 . . 111.8(2) ?
O1 C7 C4 . . 107.5(2) ?
C8 C7 C4 . . 112.9(3) ?
O1 C7 P1 . . 106.92(19) ?
C8 C7 P1 . . 109.4(2) ?
C4 C7 P1 . . 108.11(18) ?
C7 C8 H8A . . 109.5 ?
C7 C8 H8B . . 109.5 ?
H8A C8 H8B . . 109.5 ?
C7 C8 H8C . . 109.5 ?
H8A C8 H8C . . 109.5 ?
H8B C8 H8C . . 109.5 ?
O3 C9 C10 . . 112.1(3) ?
O3 C9 H9A . . 109.2 ?
C10 C9 H9A . . 109.2 ?
O3 C9 H9B . . 109.2 ?
C10 C9 H9B . . 109.2 ?
H9A C9 H9B . . 107.9 ?
C9 C10 C12 . . 107.9(4) ?
C9 C10 C11 . . 108.6(3) ?
C12 C10 C11 . . 107.8(4) ?
C9 C10 C13 . . 111.3(3) ?
C12 C10 C13 . . 111.7(4) ?
C11 C10 C13 . . 109.6(3) ?
O4 C11 C10 . . 112.2(3) ?
O4 C11 H11A . . 109.2 ?
C10 C11 H11A . . 109.2 ?
O4 C11 H11B . . 109.2 ?
C10 C11 H11B . . 109.2 ?
H11A C11 H11B . . 107.9 ?
C10 C12 H12A . . 109.5 ?
C10 C12 H12B . . 109.5 ?
H12A C12 H12B . . 109.5 ?
C10 C12 H12C . . 109.5 ?
H12A C12 H12C . . 109.5 ?
H12B C12 H12C . . 109.5 ?
C10 C13 H13A . . 109.5 ?
C10 C13 H13B . . 109.5 ?
H13A C13 H13B . . 109.5 ?
C10 C13 H13C . . 109.5 ?
H13A C13 H13C . . 109.5 ?
H13B C13 H13C . . 109.5 ?
C7 O1 H1 . . 109.5 ?
C9 O3 P1 . . 121.6(2) ?
C11 O4 P1 . . 123.5(2) ?
O2 P1 O3 . . 111.41(14) ?
O2 P1 O4 . . 112.12(14) ?
O3 P1 O4 . . 106.72(12) ?
O2 P1 C7 . . 112.97(13) ?
O3 P1 C7 . . 107.47(13) ?
O4 P1 C7 . . 105.74(13) ?

loop_
_geom_bond_atom_site_label_1
_geom_bond_atom_site_label_2
_geom_bond_site_symmetry_2
_geom_bond_distance
_geom_bond_publ_flag
Br1 C1 . 1.915(3) ?
C1 C2 . 1.357(5) ?
C1 C6 . 1.377(5) ?
C2 C3 . 1.377(4) ?
C2 H2 . 0.9300 ?
C3 C4 . 1.382(5) ?
C3 H3 . 0.9300 ?
C4 C5 . 1.393(5) ?
C4 C7 . 1.524(4) ?
C5 C6 . 1.391(5) ?
C5 H5 . 0.9300 ?
C6 H6 . 0.9300 ?
C7 O1 . 1.434(4) ?
C7 C8 . 1.522(5) ?
C7 P1 . 1.842(3) ?
C8 H8A . 0.9600 ?
C8 H8B . 0.9600 ?
C8 H8C . 0.9600 ?
C9 O3 . 1.469(4) ?
C9 C10 . 1.508(5) ?
C9 H9A . 0.9700 ?
C9 H9B . 0.9700 ?
C10 C12 . 1.518(7) ?
C10 C11 . 1.520(5) ?
C10 C13 . 1.528(5) ?
C11 O4 . 1.449(4) ?
C11 H11A . 0.9700 ?
C11 H11B . 0.9700 ?
C12 H12A . 0.9600 ?
C12 H12B . 0.9600 ?
C12 H12C . 0.9600 ?
C13 H13A . 0.9600 ?
C13 H13B . 0.9600 ?
C13 H13C . 0.9600 ?
O1 H1 . 0.8200 ?
O2 P1 . 1.461(2) ?
O3 P1 . 1.562(2) ?
O4 P1 . 1.566(2) ?

loop_
_geom_hbond_atom_site_label_D
_geom_hbond_atom_site_label_H
_geom_hbond_atom_site_label_A
_geom_hbond_site_symmetry_A
_geom_hbond_distance_DH
_geom_hbond_distance_HA
_geom_hbond_distance_DA
_geom_hbond_angle_DHA
O1 H1 O2 3_656 0.82 2.01 2.780(3) 156.2
C9 H9B O1 . 0.97 2.58 3.163(4) 118.8
C11 H11A O2 3_656 0.97 2.57 3.517(4) 164.6

loop_
_geom_torsion_atom_site_label_1
_geom_torsion_atom_site_label_2
_geom_torsion_atom_site_label_3
_geom_torsion_atom_site_label_4
_geom_torsion_site_symmetry_1
_geom_torsion_site_symmetry_2
_geom_torsion_site_symmetry_3
_geom_torsion_site_symmetry_4
_geom_torsion
_geom_torsion_publ_flag
C6 C1 C2 C3 . . . . -2.4(5) ?
Br1 C1 C2 C3 . . . . 177.7(2) ?
C1 C2 C3 C4 . . . . 1.6(5) ?
C2 C3 C4 C5 . . . . -0.3(4) ?
C2 C3 C4 C7 . . . . -179.4(3) ?
C3 C4 C5 C6 . . . . -0.2(4) ?
C7 C4 C5 C6 . . . . 178.8(3) ?
C2 C1 C6 C5 . . . . 1.8(5) ?
Br1 C1 C6 C5 . . . . -178.3(2) ?
C4 C5 C6 C1 . . . . -0.5(5) ?
C3 C4 C7 O1 . . . . -28.2(3) ?
C5 C4 C7 O1 . . . . 152.7(3) ?
C3 C4 C7 C8 . . . . -152.0(3) ?
C5 C4 C7 C8 . . . . 29.0(4) ?
C3 C4 C7 P1 . . . . 86.8(3) ?
C5 C4 C7 P1 . . . . -92.2(3) ?
O3 C9 C10 C12 . . . . 175.4(4) ?
O3 C9 C10 C11 . . . . 58.9(4) ?
O3 C9 C10 C13 . . . . -61.8(4) ?
C9 C10 C11 O4 . . . . -56.7(4) ?
C12 C10 C11 O4 . . . . -173.3(4) ?
C13 C10 C11 O4 . . . . 65.0(4) ?
C10 C9 O3 P1 . . . . -47.2(4) ?
C10 C11 O4 P1 . . . . 43.1(4) ?
C9 O3 P1 O2 . . . . 150.2(2) ?
C9 O3 P1 O4 . . . . 27.5(3) ?
C9 O3 P1 C7 . . . . -85.6(2) ?
C11 O4 P1 O2 . . . . -148.2(2) ?
C11 O4 P1 O3 . . . . -25.9(3) ?
C11 O4 P1 C7 . . . . 88.3(3) ?
O1 C7 P1 O2 . . . . 169.99(19) ?
C8 C7 P1 O2 . . . . -68.8(2) ?
C4 C7 P1 O2 . . . . 54.6(2) ?
O1 C7 P1 O3 . . . . 46.7(2) ?
C8 C7 P1 O3 . . . . 167.9(2) ?
C4 C7 P1 O3 . . . . -68.8(2) ?
O1 C7 P1 O4 . . . . -67.0(2) ?
C8 C7 P1 O4 . . . . 54.2(2) ?
C4 C7 P1 O4 . . . . 177.5(2) ?

loop_
_cod_related_entry_id
_cod_related_entry_database
_cod_related_entry_code
1 ChemSpider 30656795
